data_7226366
loop_
_publ_author_name
'Khasiyatullina, Nadezhda'
'Mironov, Vladimir Fedorovich'
'Krivolapov, Dmitry'
'Mironova, Ekaterina V.'
'Gnezdilov, Oleg I.'

_publ_section_title
;
 Synthesis, Crystal Structure and Hydrolysis of Novel Isomeric Cage
 (P--C/P--O)-Phosphoranes on the basis of
 4,4,5,5-Tetramethyl-2-(2-oxo-1,2-diphenylethoxy)-1,3,2-dioxaphospholane
 and Hexafluoroacetone
;
_journal_name_full 'RSC Adv.'
_journal_paper_doi 10.1039/C6RA17983E
_journal_year 2016
_chemical_formula_moiety 'C23 H25 F6 O6 P'
_chemical_formula_sum 'C23 H25 F6 O6 P'
_chemical_formula_weight 542.40
_space_group_crystal_system triclinic
_space_group_IT_number 2
_space_group_name_Hall '-P 1'
_space_group_name_H-M_alt 'P -1'
_symmetry_space_group_name_Hall '-P 1'
_symmetry_space_group_name_H-M 'P -1'
_atom_sites_solution_hydrogens mixed
_atom_sites_solution_primary direct
_atom_sites_solution_secondary difmap
_audit_creation_method SHELXL-2014/7
_audit_update_record
;
2016-04-18 deposited with the CCDC.
2016-08-25 downloaded from the CCDC.
;
_cell_angle_alpha 70.63(2)
_cell_angle_beta 71.74(2)
_cell_angle_gamma 67.883(19)
_cell_formula_units_Z 2
_cell_length_a 10.788(13)
_cell_length_b 10.889(13)
_cell_length_c 12.329(15)
_cell_measurement_reflns_used 1507
_cell_measurement_temperature 296(2)
_cell_measurement_theta_max 19.64
_cell_measurement_theta_min 2.42
_cell_volume 1236(3)
_computing_cell_refinement 'Bruker SAINT'
_computing_data_collection 'Bruker APEX2'
_computing_data_reduction 'Bruker SAINT'
_computing_molecular_graphics 'Bruker SHELXTL'
_computing_publication_material 'Bruker SHELXTL'
_computing_structure_refinement 'SHELXL-97 (Sheldrick, 2008)'
_computing_structure_solution 'SHELXS-97 (Sheldrick, 2008)'
_diffrn_ambient_temperature 296(2)
_diffrn_measured_fraction_theta_full 0.973
_diffrn_measured_fraction_theta_max 0.973
_diffrn_measurement_device_type 'Bruker APEX-II CCD'
_diffrn_measurement_method '\w scans'
_diffrn_radiation_monochromator graphite
_diffrn_radiation_source 'sealed tube'
_diffrn_radiation_type MoK\a
_diffrn_radiation_wavelength 0.71073
_diffrn_reflns_av_unetI/netI 0.1398
_diffrn_reflns_Laue_measured_fraction_full 0.973
_diffrn_reflns_Laue_measured_fraction_max 0.973
_diffrn_reflns_limit_h_max 13
_diffrn_reflns_limit_h_min -13
_diffrn_reflns_limit_k_max 13
_diffrn_reflns_limit_k_min -12
_diffrn_reflns_limit_l_max 15
_diffrn_reflns_limit_l_min -10
_diffrn_reflns_number 4706
_diffrn_reflns_point_group_measured_fraction_full 0.973
_diffrn_reflns_point_group_measured_fraction_max 0.973
_diffrn_reflns_theta_full 25.242
_diffrn_reflns_theta_max 26.000
_diffrn_reflns_theta_min 1.793
_exptl_absorpt_coefficient_mu 0.193
_exptl_absorpt_correction_T_max 0.7461
_exptl_absorpt_correction_T_min 0.6196
_exptl_absorpt_correction_type multi-scan
_exptl_absorpt_process_details sadabs
_exptl_crystal_colour colorless
_exptl_crystal_density_diffrn 1.457
_exptl_crystal_description prism
_exptl_crystal_F_000 560
_exptl_crystal_size_max 0.200
_exptl_crystal_size_mid 0.200
_exptl_crystal_size_min 0.120
_refine_diff_density_max 0.654
_refine_diff_density_min -0.816
_refine_diff_density_rms 0.247
_refine_ls_extinction_method none
_refine_ls_goodness_of_fit_ref 1.047
_refine_ls_hydrogen_treatment mixed
_refine_ls_matrix_type full
_refine_ls_number_parameters 338
_refine_ls_number_reflns 4706
_refine_ls_number_restraints 0
_refine_ls_restrained_S_all 1.047
_refine_ls_R_factor_all 0.1946
_refine_ls_R_factor_gt 0.0880
_refine_ls_shift/su_max 0.000
_refine_ls_shift/su_mean 0.000
_refine_ls_structure_factor_coef Fsqd
_refine_ls_weighting_details 'w=1/[\s^2^(Fo^2^)+(0.2000P)^2^] where P=(Fo^2^+2Fc^2^)/3'
_refine_ls_weighting_scheme calc
_refine_ls_wR_factor_gt 0.2734
_refine_ls_wR_factor_ref 0.3522
_reflns_Friedel_coverage 0.000
_reflns_number_gt 2147
_reflns_number_total 4706
_reflns_threshold_expression 'I > 2\s(I)'
_cod_data_source_file c6ra17983e2.cif
_cod_data_source_block shelx
_cod_database_code 7226366
_shelx_shelxl_version_number 2014/7
_shelx_space_group_comment
;
The symmetry employed for this shelxl refinement is uniquely defined
by the following loop, which should always be used as a source of
symmetry information in preference to the above space-group names.
They are only intended as comments.
;
_shelx_estimated_absorpt_t_min 0.962
_shelx_estimated_absorpt_t_max 0.977

loop_
_space_group_symop_operation_xyz
'x, y, z'
'-x, -y, -z'

loop_
_atom_site_label
_atom_site_type_symbol
_atom_site_fract_x
_atom_site_fract_y
_atom_site_fract_z
_atom_site_U_iso_or_equiv
_atom_site_adp_type
_atom_site_occupancy
_atom_site_site_symmetry_order
_atom_site_calc_flag
_atom_site_refinement_flags_posn
_atom_site_refinement_flags_adp
P1 P 0.6676(2) 0.7929(2) 0.15391(18) 0.0398(6) Uani 1 1 d . .
F1 F 0.3438(5) 0.8417(5) 0.3861(5) 0.0646(14) Uani 1 1 d . .
O2 O 0.5760(5) 0.8934(5) 0.2363(4) 0.0374(12) Uani 1 1 d . .
F2 F 0.3426(5) 0.8959(5) 0.2003(5) 0.0608(14) Uani 1 1 d . .
O6 O 0.2100(6) 1.1642(6) 0.1922(6) 0.0470(15) Uani 1 1 d . .
O7 O 0.4416(5) 1.0464(6) 0.3977(5) 0.0447(13) Uani 1 1 d . .
F5 F 0.1562(5) 1.2499(5) 0.4085(5) 0.0632(14) Uani 1 1 d . .
F4 F 0.1721(5) 1.0406(6) 0.4970(4) 0.0733(16) Uani 1 1 d . .
F6 F 0.0303(4) 1.1559(5) 0.3824(5) 0.0645(14) Uani 1 1 d . .
O4 O 0.6440(6) 0.8467(6) 0.0343(5) 0.0598(16) Uani 1 1 d . .
O3 O 0.8233(5) 0.7517(5) 0.1590(5) 0.0459(14) Uani 1 1 d . .
O1 O 0.6357(5) 0.6553(5) 0.2306(5) 0.0501(14) Uani 1 1 d . .
F3 F 0.1529(5) 0.9189(5) 0.3285(6) 0.0759(17) Uani 1 1 d . .
C13 C 0.6600(7) 1.0866(7) 0.1590(7) 0.0378(17) Uani 1 1 d . .
C20 C 0.3779(8) 1.3429(7) 0.1425(7) 0.0437(19) Uani 1 1 d . .
H20 H 0.3710 1.3075 0.0864 0.052 Uiso 1 1 calc R U
C3 C 0.5345(7) 1.0430(7) 0.1880(7) 0.0381(17) Uani 1 1 d . .
H3 H 0.5026 1.0645 0.1157 0.046 Uiso 1 1 calc R U
C19 C 0.3971(7) 1.2590(7) 0.2513(6) 0.0384(17) Uani 1 1 d . .
C4 C 0.4120(7) 1.1054(7) 0.2835(6) 0.0368(17) Uani 1 1 d . .
C5 C 0.2681(7) 1.0841(7) 0.2880(6) 0.0362(17) Uani 1 1 d . .
C26 C 0.1555(8) 1.1332(9) 0.3964(7) 0.052(2) Uani 1 1 d . .
C21 C 0.3690(8) 1.4786(9) 0.1161(9) 0.056(2) Uani 1 1 d . .
H21 H 0.3540 1.5341 0.0428 0.067 Uiso 1 1 calc R U
C15 C 0.8539(8) 1.0972(10) 0.2100(9) 0.062(3) Uani 1 1 d . .
H15 H 0.8991 1.0867 0.2671 0.074 Uiso 1 1 calc R U
C25 C 0.2794(8) 0.9321(9) 0.3023(9) 0.053(2) Uani 1 1 d . .
C14 C 0.7307(8) 1.0707(9) 0.2415(8) 0.053(2) Uani 1 1 d . .
H14 H 0.6936 1.0411 0.3209 0.063 Uiso 1 1 calc R U
C24 C 0.4103(9) 1.3142(9) 0.3335(8) 0.052(2) Uani 1 1 d . .
H24 H 0.4246 1.2591 0.4072 0.063 Uiso 1 1 calc R U
C18 C 0.7173(9) 1.1302(8) 0.0420(8) 0.052(2) Uani 1 1 d . .
H18 H 0.6713 1.1432 -0.0152 0.062 Uiso 1 1 calc R U
C12 C 0.8297(13) 0.6595(12) 0.3659(10) 0.083(3) Uani 1 1 d . .
H122 H 0.8731 0.7265 0.3548 0.125 Uiso 1 1 calc R U
H121 H 0.8640 0.5798 0.4245 0.125 Uiso 1 1 calc R U
H123 H 0.7325 0.6967 0.3915 0.125 Uiso 1 1 calc R U
C7 C 0.7673(8) 0.5440(8) 0.2478(8) 0.053(2) Uani 1 1 d . .
C16 C 0.9084(10) 1.1393(9) 0.0937(11) 0.067(3) Uani 1 1 d . .
H16 H 0.9916 1.1574 0.0722 0.080 Uiso 1 1 calc R U
C22 C 0.3818(9) 1.5348(9) 0.1970(9) 0.061(3) Uani 1 1 d . .
H22 H 0.3766 1.6264 0.1782 0.073 Uiso 1 1 calc R U
C23 C 0.4022(11) 1.4516(11) 0.3049(10) 0.070(3) Uani 1 1 d . .
H23 H 0.4107 1.4873 0.3601 0.084 Uiso 1 1 calc R U
C9 C 0.7315(11) 0.4427(11) 0.3634(11) 0.088(4) Uani 1 1 d . .
H91 H 0.6908 0.4890 0.4260 0.132 Uiso 1 1 calc R U
H93 H 0.8133 0.3707 0.3802 0.132 Uiso 1 1 calc R U
H92 H 0.6678 0.4047 0.3568 0.132 Uiso 1 1 calc R U
C11 C 1.0131(9) 0.5538(11) 0.2080(12) 0.090(4) Uani 1 1 d . .
H113 H 1.0313 0.5446 0.1293 0.135 Uiso 1 1 calc R U
H112 H 1.0411 0.4652 0.2596 0.135 Uiso 1 1 calc R U
H111 H 1.0632 0.6096 0.2095 0.135 Uiso 1 1 calc R U
C8 C 0.8612(8) 0.6202(8) 0.2486(8) 0.052(2) Uani 1 1 d . .
C17 C 0.8454(10) 1.1557(10) 0.0076(9) 0.067(3) Uani 1 1 d . .
H17 H 0.8852 1.1828 -0.0715 0.080 Uiso 1 1 calc R U
C10 C 0.8151(14) 0.4752(11) 0.1468(12) 0.098(4) Uani 1 1 d . .
H101 H 0.7440 0.4438 0.1448 0.148 Uiso 1 1 calc R U
H102 H 0.8958 0.3990 0.1579 0.148 Uiso 1 1 calc R U
H103 H 0.8356 0.5395 0.0739 0.148 Uiso 1 1 calc R U
H6 H 0.229(6) 1.181(6) 0.134(5) 0.002(18) Uiso 1 1 d . .
H7 H 0.477(8) 0.959(8) 0.402(6) 0.04(2) Uiso 1 1 d . .

loop_
_atom_site_aniso_label
_atom_site_aniso_U_11
_atom_site_aniso_U_22
_atom_site_aniso_U_33
_atom_site_aniso_U_23
_atom_site_aniso_U_13
_atom_site_aniso_U_12
P1 0.0356(11) 0.0353(11) 0.0482(12) -0.0142(9) -0.0128(9) -0.0039(8)
F1 0.061(3) 0.039(3) 0.077(3) 0.004(2) -0.017(3) -0.012(2)
O2 0.035(3) 0.030(3) 0.044(3) -0.014(2) -0.009(2) -0.002(2)
F2 0.053(3) 0.056(3) 0.084(4) -0.029(3) -0.018(3) -0.014(2)
O6 0.041(3) 0.055(4) 0.048(4) -0.010(3) -0.020(3) -0.012(3)
O7 0.042(3) 0.045(3) 0.044(3) -0.008(3) -0.017(2) -0.005(3)
F5 0.051(3) 0.069(3) 0.076(3) -0.041(3) -0.001(2) -0.015(2)
F4 0.058(3) 0.089(4) 0.049(3) -0.002(3) -0.004(2) -0.015(3)
F6 0.029(2) 0.081(4) 0.082(3) -0.028(3) -0.008(2) -0.011(2)
O4 0.068(4) 0.057(4) 0.050(3) -0.018(3) -0.019(3) -0.005(3)
O3 0.031(3) 0.038(3) 0.062(3) -0.009(2) -0.012(2) -0.005(2)
O1 0.043(3) 0.039(3) 0.070(4) -0.008(3) -0.020(3) -0.012(2)
F3 0.047(3) 0.068(3) 0.121(5) -0.025(3) -0.012(3) -0.030(3)
C13 0.030(4) 0.032(4) 0.050(5) -0.015(3) -0.011(3) -0.002(3)
C20 0.042(4) 0.030(4) 0.053(5) -0.009(3) -0.011(4) -0.004(3)
C3 0.033(4) 0.032(4) 0.044(4) -0.007(3) -0.017(3) 0.001(3)
C19 0.026(4) 0.043(4) 0.047(4) -0.018(3) -0.006(3) -0.007(3)
C4 0.038(4) 0.039(4) 0.033(4) -0.011(3) -0.015(3) -0.004(3)
C5 0.028(4) 0.037(4) 0.043(4) -0.010(3) -0.009(3) -0.008(3)
C26 0.039(5) 0.057(5) 0.051(5) -0.011(4) -0.009(4) -0.008(4)
C21 0.037(5) 0.055(5) 0.073(6) -0.013(5) -0.008(4) -0.018(4)
C15 0.032(5) 0.078(7) 0.086(7) -0.027(5) -0.021(5) -0.015(4)
C25 0.035(5) 0.051(5) 0.078(6) -0.019(5) -0.016(4) -0.010(4)
C14 0.030(4) 0.064(6) 0.063(5) -0.019(4) -0.009(4) -0.011(4)
C24 0.048(5) 0.054(5) 0.061(5) -0.023(4) -0.017(4) -0.011(4)
C18 0.050(5) 0.049(5) 0.054(5) -0.010(4) -0.012(4) -0.014(4)
C12 0.100(9) 0.090(8) 0.072(7) -0.020(6) -0.041(6) -0.025(7)
C7 0.043(5) 0.038(4) 0.067(6) -0.017(4) -0.012(4) 0.004(4)
C16 0.049(6) 0.052(6) 0.104(9) -0.030(5) -0.009(6) -0.017(4)
C22 0.050(5) 0.040(5) 0.096(8) -0.022(5) -0.009(5) -0.016(4)
C23 0.075(7) 0.073(7) 0.086(7) -0.038(6) -0.020(6) -0.031(5)
C9 0.061(7) 0.057(6) 0.111(9) 0.014(6) -0.018(6) -0.012(5)
C11 0.035(5) 0.070(7) 0.126(10) -0.003(6) -0.012(5) 0.003(5)
C8 0.038(4) 0.047(5) 0.057(5) -0.002(4) -0.013(4) -0.006(4)
C17 0.057(6) 0.066(6) 0.075(7) -0.018(5) 0.009(5) -0.033(5)
C10 0.103(9) 0.062(7) 0.126(10) -0.052(7) -0.023(8) 0.004(6)

loop_
_atom_type_symbol
_atom_type_description
_atom_type_scat_dispersion_real
_atom_type_scat_dispersion_imag
_atom_type_scat_source
C C 0.0033 0.0016 'International Tables Vol C Tables 4.2.6.8 and 6.1.1.4'
H H 0.0000 0.0000 'International Tables Vol C Tables 4.2.6.8 and 6.1.1.4'
O O 0.0106 0.0060 'International Tables Vol C Tables 4.2.6.8 and 6.1.1.4'
F F 0.0171 0.0103 'International Tables Vol C Tables 4.2.6.8 and 6.1.1.4'
P P 0.1023 0.0942 'International Tables Vol C Tables 4.2.6.8 and 6.1.1.4'

loop_
_geom_angle_atom_site_label_1
_geom_angle_atom_site_label_2
_geom_angle_atom_site_label_3
_geom_angle
O4 P1 O2 112.7(3)
O4 P1 O1 119.0(3)
O2 P1 O1 101.2(3)
O4 P1 O3 113.4(3)
O2 P1 O3 109.6(3)
O1 P1 O3 99.6(3)
C3 O2 P1 121.0(4)
C5 O6 H6 139(6)
C4 O7 H7 105(5)
C8 O3 P1 110.3(4)
C7 O1 P1 109.6(5)
C18 C13 C14 117.7(7)
C18 C13 C3 117.8(7)
C14 C13 C3 124.0(7)
C21 C20 C19 120.6(8)
C21 C20 H20 119.7
C19 C20 H20 119.7
O2 C3 C13 106.8(5)
O2 C3 C4 106.4(5)
C13 C3 C4 115.7(6)
O2 C3 H3 109.3
C13 C3 H3 109.3
C4 C3 H3 109.3
C20 C19 C24 118.5(7)
C20 C19 C4 122.4(7)
C24 C19 C4 119.0(7)
O7 C4 C19 108.3(6)
O7 C4 C3 111.0(5)
C19 C4 C3 106.2(6)
O7 C4 C5 108.0(5)
C19 C4 C5 110.2(5)
C3 C4 C5 113.0(6)
O6 C5 C25 108.2(6)
O6 C5 C26 103.5(6)
C25 C5 C26 107.2(6)
O6 C5 C4 114.0(6)
C25 C5 C4 113.8(6)
C26 C5 C4 109.5(6)
F4 C26 F5 107.4(8)
F4 C26 F6 108.1(7)
F5 C26 F6 106.1(7)
F4 C26 C5 111.6(7)
F5 C26 C5 113.0(7)
F6 C26 C5 110.4(7)
C20 C21 C22 121.4(8)
C20 C21 H21 119.3
C22 C21 H21 119.3
C16 C15 C14 118.6(9)
C16 C15 H15 120.7
C14 C15 H15 120.7
F1 C25 F2 108.7(7)
F1 C25 F3 107.1(7)
F2 C25 F3 105.6(7)
F1 C25 C5 114.6(7)
F2 C25 C5 110.4(7)
F3 C25 C5 110.0(6)
C15 C14 C13 122.3(9)
C15 C14 H14 118.9
C13 C14 H14 118.9
C23 C24 C19 120.0(8)
C23 C24 H24 120.0
C19 C24 H24 120.0
C13 C18 C17 120.9(8)
C13 C18 H18 119.5
C17 C18 H18 119.5
C8 C12 H122 109.5
C8 C12 H121 109.5
H122 C12 H121 109.5
C8 C12 H123 109.5
H122 C12 H123 109.5
H121 C12 H123 109.5
O1 C7 C10 107.0(7)
O1 C7 C9 106.1(7)
C10 C7 C9 109.4(9)
O1 C7 C8 103.6(6)
C10 C7 C8 114.7(9)
C9 C7 C8 115.1(8)
C15 C16 C17 122.4(9)
C15 C16 H16 118.8
C17 C16 H16 118.8
C23 C22 C21 118.3(8)
C23 C22 H22 120.9
C21 C22 H22 120.9
C22 C23 C24 121.1(9)
C22 C23 H23 119.4
C24 C23 H23 119.4
C7 C9 H91 109.5
C7 C9 H93 109.5
H91 C9 H93 109.5
C7 C9 H92 109.5
H91 C9 H92 109.5
H93 C9 H92 109.5
C8 C11 H113 109.5
C8 C11 H112 109.5
H113 C11 H112 109.5
C8 C11 H111 109.5
H113 C11 H111 109.5
H112 C11 H111 109.5
O3 C8 C11 106.3(7)
O3 C8 C7 103.3(6)
C11 C8 C7 115.4(9)
O3 C8 C12 106.0(7)
C11 C8 C12 111.5(9)
C7 C8 C12 113.3(8)
C16 C17 C18 118.1(9)
C16 C17 H17 121.0
C18 C17 H17 121.0
C7 C10 H101 109.5
C7 C10 H102 109.5
H101 C10 H102 109.5
C7 C10 H103 109.5
H101 C10 H103 109.5
H102 C10 H103 109.5

loop_
_geom_bond_atom_site_label_1
_geom_bond_atom_site_label_2
_geom_bond_distance
P1 O4 1.461(6)
P1 O2 1.581(5)
P1 O1 1.582(6)
P1 O3 1.584(5)
F1 C25 1.334(9)
O2 C3 1.478(8)
F2 C25 1.338(11)
O6 C5 1.385(9)
O6 H6 0.67(6)
O7 C4 1.422(8)
O7 H7 0.87(8)
F5 C26 1.330(10)
F4 C26 1.326(9)
F6 C26 1.335(9)
O3 C8 1.493(9)
O1 C7 1.500(9)
F3 C25 1.353(9)
C13 C18 1.377(11)
C13 C14 1.384(11)
C13 C3 1.502(10)
C20 C21 1.376(11)
C20 C19 1.376(10)
C20 H20 0.9300
C3 C4 1.572(11)
C3 H3 0.9800
C19 C24 1.403(11)
C19 C4 1.542(11)
C4 C5 1.636(10)
C5 C25 1.566(12)
C5 C26 1.585(12)
C21 C22 1.394(13)
C21 H21 0.9300
C15 C16 1.360(14)
C15 C14 1.376(12)
C15 H15 0.9300
C14 H14 0.9300
C24 C23 1.393(13)
C24 H24 0.9300
C18 C17 1.417(12)
C18 H18 0.9300
C12 C8 1.544(14)
C12 H122 0.9600
C12 H121 0.9600
C12 H123 0.9600
C7 C10 1.518(15)
C7 C9 1.527(13)
C7 C8 1.536(13)
C16 C17 1.362(14)
C16 H16 0.9300
C22 C23 1.368(13)
C22 H22 0.9300
C23 H23 0.9300
C9 H91 0.9600
C9 H93 0.9600
C9 H92 0.9600
C11 C8 1.514(12)
C11 H113 0.9600
C11 H112 0.9600
C11 H111 0.9600
C17 H17 0.9300
C10 H101 0.9600
C10 H102 0.9600
C10 H103 0.9600

loop_
_geom_torsion_atom_site_label_1
_geom_torsion_atom_site_label_2
_geom_torsion_atom_site_label_3
_geom_torsion_atom_site_label_4
_geom_torsion
O4 P1 O2 C3 -30.9(6)
O1 P1 O2 C3 -159.1(5)
O3 P1 O2 C3 96.4(5)
O4 P1 O3 C8 -138.6(5)
O2 P1 O3 C8 94.5(5)
O1 P1 O3 C8 -11.1(6)
O4 P1 O1 C7 110.7(6)
O2 P1 O1 C7 -125.3(5)
O3 P1 O1 C7 -12.9(6)
P1 O2 C3 C13 -72.7(7)
P1 O2 C3 C4 163.2(4)
C18 C13 C3 O2 110.2(7)
C14 C13 C3 O2 -62.0(9)
C18 C13 C3 C4 -131.6(7)
C14 C13 C3 C4 56.2(9)
C21 C20 C19 C24 -1.4(11)
C21 C20 C19 C4 -178.2(7)
C20 C19 C4 O7 175.3(6)
C24 C19 C4 O7 -1.4(9)
C20 C19 C4 C3 55.9(8)
C24 C19 C4 C3 -120.8(7)
C20 C19 C4 C5 -66.8(9)
C24 C19 C4 C5 116.5(7)
O2 C3 C4 O7 46.0(7)
C13 C3 C4 O7 -72.3(7)
O2 C3 C4 C19 163.6(5)
C13 C3 C4 C19 45.2(7)
O2 C3 C4 C5 -75.4(6)
C13 C3 C4 C5 166.2(5)
O7 C4 C5 O6 165.2(6)
C19 C4 C5 O6 47.0(8)
C3 C4 C5 O6 -71.6(8)
O7 C4 C5 C25 -70.1(8)
C19 C4 C5 C25 171.7(7)
C3 C4 C5 C25 53.1(8)
O7 C4 C5 C26 49.8(7)
C19 C4 C5 C26 -68.3(7)
C3 C4 C5 C26 173.0(6)
O6 C5 C26 F4 159.7(7)
C25 C5 C26 F4 45.5(9)
C4 C5 C26 F4 -78.4(8)
O6 C5 C26 F5 -79.1(8)
C25 C5 C26 F5 166.7(6)
C4 C5 C26 F5 42.8(8)
O6 C5 C26 F6 39.4(8)
C25 C5 C26 F6 -74.8(8)
C4 C5 C26 F6 161.3(6)
C19 C20 C21 C22 1.4(12)
O6 C5 C25 F1 175.0(7)
C26 C5 C25 F1 -74.0(8)
C4 C5 C25 F1 47.3(10)
O6 C5 C25 F2 51.9(8)
C26 C5 C25 F2 162.9(6)
C4 C5 C25 F2 -75.8(8)
O6 C5 C25 F3 -64.3(9)
C26 C5 C25 F3 46.7(9)
C4 C5 C25 F3 168.0(6)
C16 C15 C14 C13 -0.6(14)
C18 C13 C14 C15 0.2(13)
C3 C13 C14 C15 172.3(8)
C20 C19 C24 C23 0.8(12)
C4 C19 C24 C23 177.7(8)
C14 C13 C18 C17 1.0(12)
C3 C13 C18 C17 -171.6(8)
P1 O1 C7 C10 -90.2(8)
P1 O1 C7 C9 153.0(7)
P1 O1 C7 C8 31.4(8)
C14 C15 C16 C17 -0.1(15)
C20 C21 C22 C23 -0.7(13)
C21 C22 C23 C24 0.2(15)
C19 C24 C23 C22 -0.2(14)
P1 O3 C8 C11 152.1(8)
P1 O3 C8 C7 30.2(7)
P1 O3 C8 C12 -89.2(7)
O1 C7 C8 O3 -37.0(8)
C10 C7 C8 O3 79.4(9)
C9 C7 C8 O3 -152.3(7)
O1 C7 C8 C11 -152.5(8)
C10 C7 C8 C11 -36.2(11)
C9 C7 C8 C11 92.1(10)
O1 C7 C8 C12 77.2(8)
C10 C7 C8 C12 -166.4(8)
C9 C7 C8 C12 -38.1(10)
C15 C16 C17 C18 1.3(15)
C13 C18 C17 C16 -1.7(13)
